data_4086334
loop_
_publ_author_name
'Chu, Terry'
'Boyko, Yaroslav'
'Korobkov, Ilia'
'Nikonov, Georgii I.'

_publ_section_title
;
 Transition Metal-like Oxidative Addition of C--F and C--O Bonds to an
 Aluminum(I) Center
;
_journal_issue 22
_journal_name_full Organometallics
_journal_page_first 5363
_journal_paper_doi 10.1021/acs.organomet.5b00793
_journal_volume 34
_journal_year 2015
_chemical_formula_sum 'C33 H49 Al N2 O'
_chemical_formula_weight 516.72
_space_group_crystal_system monoclinic
_space_group_IT_number 14
_space_group_name_Hall '-P 2ybc'
_space_group_name_H-M_alt 'P 1 21/c 1'
_symmetry_space_group_name_Hall '-P 2ybc'
_symmetry_space_group_name_H-M 'P 1 21/c 1'
_atom_sites_solution_hydrogens geom
_audit_creation_method SHELXL-2014/7
_cell_angle_alpha 90
_cell_angle_beta 98.9370(10)
_cell_angle_gamma 90
_cell_formula_units_Z 4
_cell_length_a 10.9788(2)
_cell_length_b 12.4374(3)
_cell_length_c 22.7307(5)
_cell_measurement_reflns_used 9861
_cell_measurement_temperature 200(2)
_cell_measurement_theta_max 28.28
_cell_measurement_theta_min 2.40
_cell_volume 3066.14(11)
_computing_cell_refinement 'APEX II, Bruker (2009)'
_computing_data_collection 'APEX II, Bruker (2009)'
_computing_data_reduction 'XPREP, Bruker (2009)'
_computing_molecular_graphics 'SHELXTL, Bruker (2004)'
_computing_publication_material 'SHELXTL, Bruker (2004)'
_computing_structure_refinement 'SHELXL-2014/7 (Sheldrick, 2014)'
_computing_structure_solution 'SHELXS-03 (Sheldrick, 2003)'
_diffrn_ambient_temperature 200(2)
_diffrn_measured_fraction_theta_full 0.996
_diffrn_measured_fraction_theta_max 0.968
_diffrn_measurement_device_type 'Bruker APEX-II CCD'
_diffrn_measurement_method '\f and \w scans'
_diffrn_radiation_type MoK\a
_diffrn_radiation_wavelength 0.71073
_diffrn_reflns_av_R_equivalents 0.0195
_diffrn_reflns_av_unetI/netI 0.0178
_diffrn_reflns_laue_measured_fraction_full 0.996
_diffrn_reflns_laue_measured_fraction_max 0.968
_diffrn_reflns_limit_h_max 14
_diffrn_reflns_limit_h_min -14
_diffrn_reflns_limit_k_max 16
_diffrn_reflns_limit_k_min -16
_diffrn_reflns_limit_l_max 28
_diffrn_reflns_limit_l_min -30
_diffrn_reflns_number 33869
_diffrn_reflns_point_group_measured_fraction_full 0.996
_diffrn_reflns_point_group_measured_fraction_max 0.968
_diffrn_reflns_theta_full 25.242
_diffrn_reflns_theta_max 28.330
_diffrn_reflns_theta_min 1.814
_exptl_absorpt_coefficient_mu 0.093
_exptl_absorpt_correction_T_max 0.7457
_exptl_absorpt_correction_T_min 0.7022
_exptl_absorpt_correction_type multi-scan
_exptl_absorpt_process_details 'SADABS, Bruker (2003)'
_exptl_crystal_colour colourless
_exptl_crystal_density_diffrn 1.119
_exptl_crystal_density_meas ?
_exptl_crystal_description block
_exptl_crystal_F_000 1128
_exptl_crystal_size_max 0.240
_exptl_crystal_size_mid 0.220
_exptl_crystal_size_min 0.180
_refine_diff_density_max 0.300
_refine_diff_density_min -0.241
_refine_diff_density_rms 0.041
_refine_ls_extinction_method none
_refine_ls_goodness_of_fit_ref 1.019
_refine_ls_hydrogen_treatment constr
_refine_ls_matrix_type full
_refine_ls_number_parameters 336
_refine_ls_number_reflns 7407
_refine_ls_number_restraints 0
_refine_ls_restrained_S_all 1.019
_refine_ls_R_factor_all 0.0528
_refine_ls_R_factor_gt 0.0423
_refine_ls_shift/su_max 0.001
_refine_ls_shift/su_mean 0.000
_refine_ls_structure_factor_coef Fsqd
_refine_ls_weighting_details 'w=1/[\s^2^(Fo^2^)+(0.0666P)^2^+0.8225P] where P=(Fo^2^+2Fc^2^)/3'
_refine_ls_weighting_scheme calc
_refine_ls_wR_factor_gt 0.1132
_refine_ls_wR_factor_ref 0.1219
_reflns_Friedel_coverage 0.000
_reflns_number_gt 6158
_reflns_number_total 7407
_reflns_threshold_expression 'I > 2\s(I)'
_cod_data_source_file om5b00793_si_002.cif
_cod_data_source_block gn034
_cod_depositor_comments
;
The following automatic conversions were performed:

'_exptl_crystal_density_meas' value 'n/a' was changed to '?' - the
value is perceived as not measured.

Automatic conversion script
Id: cif_fix_values 3271 2015-04-21 07:52:19Z andrius 

 Adding full bibliography for 4086334--4086337.cif.
;
_cod_database_code 4086334
_shelx_shelxl_version_number 2014/7
_shelx_space_group_comment
; 
The symmetry employed for this shelxl refinement is uniquely defined 
by the following loop, which should always be used as a source of 
symmetry information in preference to the above space-group names. 
They are only intended as comments. 
;
_shelx_estimated_absorpt_t_min 0.978
_shelx_estimated_absorpt_t_max 0.984

loop_
_space_group_symop_operation_xyz
'x, y, z'
'-x, y+1/2, -z+1/2'
'-x, -y, -z'
'x, -y-1/2, z-1/2'

loop_
_atom_site_label
_atom_site_type_symbol
_atom_site_fract_x
_atom_site_fract_y
_atom_site_fract_z
_atom_site_U_iso_or_equiv
_atom_site_adp_type
_atom_site_occupancy
_atom_site_site_symmetry_order
_atom_site_calc_flag
_atom_site_refinement_flags_posn
_atom_site_refinement_flags_adp
Al1 Al 0.30710(3) 0.82150(3) 0.12675(2) 0.02306(10) Uani 1 1 d . .
O1 O 0.45291(8) 0.79182(8) 0.11251(4) 0.0366(2) Uani 1 1 d . .
C30 C 0.26713(12) 0.96774(10) 0.09851(6) 0.0319(3) Uani 1 1 d . .
H30A H 0.1843 0.9689 0.0740 0.038 Uiso 1 1 calc R U
H30B H 0.2661 1.0164 0.1329 0.038 Uiso 1 1 calc R U
N1 N 0.19335(9) 0.71346(8) 0.09520(4) 0.0252(2) Uani 1 1 d . .
N2 N 0.29877(9) 0.79242(8) 0.20844(4) 0.0234(2) Uani 1 1 d . .
C1 C 0.17068(11) 0.62688(9) 0.12647(5) 0.0271(2) Uani 1 1 d . .
C2 C 0.21000(11) 0.61787(9) 0.18760(5) 0.0279(2) Uani 1 1 d . .
H2A H 0.1987 0.5496 0.2047 0.033 Uiso 1 1 calc R U
C3 C 0.26394(10) 0.69710(9) 0.22675(5) 0.0257(2) Uani 1 1 d . .
C4 C 0.09864(15) 0.53311(11) 0.09653(6) 0.0413(3) Uani 1 1 d . .
H4A H 0.0566 0.5553 0.0572 0.062 Uiso 1 1 calc R U
H4B H 0.0374 0.5095 0.1209 0.062 Uiso 1 1 calc R U
H4C H 0.1551 0.4737 0.0921 0.062 Uiso 1 1 calc R U
C5 C 0.28018(13) 0.67042(11) 0.29233(6) 0.0367(3) Uani 1 1 d . .
H5A H 0.2759 0.7366 0.3153 0.055 Uiso 1 1 calc R U
H5B H 0.3605 0.6361 0.3043 0.055 Uiso 1 1 calc R U
H5C H 0.2146 0.6213 0.2999 0.055 Uiso 1 1 calc R U
C6 C 0.12855(12) 0.72546(10) 0.03498(5) 0.0289(2) Uani 1 1 d . .
C7 C 0.01236(13) 0.77548(11) 0.02696(6) 0.0351(3) Uani 1 1 d . .
C8 C -0.05078(15) 0.78529(13) -0.03110(7) 0.0463(4) Uani 1 1 d . .
H8A H -0.1300 0.8179 -0.0376 0.056 Uiso 1 1 calc R U
C9 C -0.00027(17) 0.74846(14) -0.07914(7) 0.0516(4) Uani 1 1 d . .
H9A H -0.0451 0.7549 -0.1182 0.062 Uiso 1 1 calc R U
C10 C 0.11503(17) 0.70232(13) -0.07053(6) 0.0485(4) Uani 1 1 d . .
H10A H 0.1495 0.6785 -0.1041 0.058 Uiso 1 1 calc R U
C11 C 0.18258(14) 0.68968(11) -0.01350(6) 0.0374(3) Uani 1 1 d . .
C12 C -0.04562(13) 0.81591(13) 0.07900(7) 0.0439(3) Uani 1 1 d . .
H12A H 0.0218 0.8217 0.1139 0.053 Uiso 1 1 calc R U
C13 C -0.1401(2) 0.73811(17) 0.09614(12) 0.0816(7) Uani 1 1 d . .
H13A H -0.1752 0.7673 0.1299 0.122 Uiso 1 1 calc R U
H13B H -0.2059 0.7276 0.0622 0.122 Uiso 1 1 calc R U
H13C H -0.1004 0.6690 0.1074 0.122 Uiso 1 1 calc R U
C14 C -0.10290(17) 0.92655(14) 0.06882(9) 0.0596(4) Uani 1 1 d . .
H14A H -0.0416 0.9768 0.0577 0.089 Uiso 1 1 calc R U
H14B H -0.1735 0.9229 0.0367 0.089 Uiso 1 1 calc R U
H14C H -0.1306 0.9514 0.1055 0.089 Uiso 1 1 calc R U
C15 C 0.30866(15) 0.63752(14) -0.00654(7) 0.0470(4) Uani 1 1 d . .
H15A H 0.3480 0.6441 0.0360 0.056 Uiso 1 1 calc R U
C16 C 0.2982(2) 0.51727(17) -0.02276(11) 0.0760(6) Uani 1 1 d . .
H16A H 0.3807 0.4853 -0.0179 0.114 Uiso 1 1 calc R U
H16B H 0.2487 0.4806 0.0035 0.114 Uiso 1 1 calc R U
H16C H 0.2584 0.5093 -0.0642 0.114 Uiso 1 1 calc R U
C17 C 0.39199(19) 0.69133(18) -0.04528(9) 0.0661(5) Uani 1 1 d . .
H17A H 0.4724 0.6554 -0.0395 0.099 Uiso 1 1 calc R U
H17B H 0.3544 0.6861 -0.0872 0.099 Uiso 1 1 calc R U
H17C H 0.4029 0.7672 -0.0341 0.099 Uiso 1 1 calc R U
C18 C 0.34014(11) 0.87568(9) 0.25144(5) 0.0249(2) Uani 1 1 d . .
C19 C 0.25506(11) 0.95624(10) 0.26109(5) 0.0284(2) Uani 1 1 d . .
C20 C 0.29655(13) 1.03929(11) 0.30049(6) 0.0363(3) Uani 1 1 d . .
H20A H 0.2402 1.0936 0.3082 0.044 Uiso 1 1 calc R U
C21 C 0.41714(14) 1.04457(11) 0.32849(6) 0.0388(3) Uani 1 1 d . .
H21A H 0.4436 1.1024 0.3547 0.047 Uiso 1 1 calc R U
C22 C 0.49898(13) 0.96536(11) 0.31828(6) 0.0356(3) Uani 1 1 d . .
H22A H 0.5820 0.9694 0.3377 0.043 Uiso 1 1 calc R U
C23 C 0.46297(11) 0.87924(10) 0.28007(5) 0.0289(2) Uani 1 1 d . .
C24 C 0.12316(12) 0.95405(11) 0.22936(6) 0.0337(3) Uani 1 1 d . .
H24A H 0.1244 0.9213 0.1893 0.040 Uiso 1 1 calc R U
C25 C 0.04046(14) 0.88394(14) 0.26125(8) 0.0507(4) Uani 1 1 d . .
H25A H -0.0436 0.8850 0.2392 0.076 Uiso 1 1 calc R U
H25B H 0.0717 0.8100 0.2635 0.076 Uiso 1 1 calc R U
H25C H 0.0401 0.9117 0.3016 0.076 Uiso 1 1 calc R U
C26 C 0.06650(15) 1.06596(14) 0.21905(8) 0.0524(4) Uani 1 1 d . .
H26A H -0.0185 1.0595 0.1985 0.079 Uiso 1 1 calc R U
H26B H 0.0667 1.1018 0.2575 0.079 Uiso 1 1 calc R U
H26C H 0.1149 1.1084 0.1946 0.079 Uiso 1 1 calc R U
C27 C 0.55722(12) 0.79362(11) 0.27158(6) 0.0347(3) Uani 1 1 d . .
H27A H 0.5150 0.7368 0.2447 0.042 Uiso 1 1 calc R U
C28 C 0.61066(16) 0.74062(15) 0.33100(9) 0.0581(4) Uani 1 1 d . .
H28A H 0.6710 0.6859 0.3241 0.087 Uiso 1 1 calc R U
H28B H 0.6510 0.7953 0.3584 0.087 Uiso 1 1 calc R U
H28C H 0.5440 0.7068 0.3485 0.087 Uiso 1 1 calc R U
C29 C 0.66202(14) 0.84001(13) 0.24263(8) 0.0463(4) Uani 1 1 d . .
H29A H 0.7212 0.7830 0.2377 0.069 Uiso 1 1 calc R U
H29B H 0.6286 0.8699 0.2036 0.069 Uiso 1 1 calc R U
H29C H 0.7036 0.8970 0.2680 0.069 Uiso 1 1 calc R U
C31 C 0.36405(14) 1.00644(12) 0.06113(6) 0.0418(3) Uani 1 1 d . .
H31A H 0.3480 0.9719 0.0214 0.050 Uiso 1 1 calc R U
H31B H 0.3558 1.0851 0.0553 0.050 Uiso 1 1 calc R U
C32 C 0.49498(14) 0.98066(13) 0.09021(7) 0.0454(4) Uani 1 1 d . .
H32A H 0.5050 1.0015 0.1327 0.055 Uiso 1 1 calc R U
H32B H 0.5531 1.0245 0.0711 0.055 Uiso 1 1 calc R U
C33 C 0.52866(13) 0.86261(13) 0.08593(7) 0.0432(3) Uani 1 1 d . .
H33A H 0.5238 0.8432 0.0434 0.052 Uiso 1 1 calc R U
H33B H 0.6152 0.8525 0.1052 0.052 Uiso 1 1 calc R U

loop_
_atom_site_aniso_label
_atom_site_aniso_U_11
_atom_site_aniso_U_22
_atom_site_aniso_U_33
_atom_site_aniso_U_23
_atom_site_aniso_U_13
_atom_site_aniso_U_12
Al1 0.02341(17) 0.02273(17) 0.02366(17) 0.00232(12) 0.00558(13) -0.00096(13)
O1 0.0297(5) 0.0367(5) 0.0462(5) 0.0042(4) 0.0153(4) 0.0020(4)
C30 0.0341(6) 0.0279(6) 0.0343(6) 0.0048(5) 0.0073(5) -0.0002(5)
N1 0.0268(5) 0.0251(5) 0.0237(5) 0.0015(4) 0.0035(4) -0.0013(4)
N2 0.0224(4) 0.0237(5) 0.0242(4) 0.0016(4) 0.0041(4) 0.0005(4)
C1 0.0276(6) 0.0238(5) 0.0303(6) 0.0002(4) 0.0061(5) -0.0011(5)
C2 0.0305(6) 0.0224(5) 0.0309(6) 0.0058(4) 0.0057(5) -0.0015(5)
C3 0.0238(5) 0.0276(6) 0.0259(5) 0.0053(4) 0.0047(4) 0.0023(4)
C4 0.0547(9) 0.0300(7) 0.0381(7) -0.0004(5) 0.0034(6) -0.0137(6)
C5 0.0437(7) 0.0389(7) 0.0266(6) 0.0085(5) 0.0027(5) -0.0075(6)
C6 0.0330(6) 0.0262(6) 0.0264(6) 0.0023(4) 0.0004(5) -0.0059(5)
C7 0.0353(7) 0.0314(6) 0.0363(7) 0.0036(5) -0.0019(5) -0.0040(5)
C8 0.0455(8) 0.0424(8) 0.0448(8) 0.0078(6) -0.0122(6) -0.0005(7)
C9 0.0671(11) 0.0499(9) 0.0308(7) 0.0071(6) -0.0140(7) -0.0069(8)
C10 0.0660(10) 0.0522(9) 0.0258(6) -0.0003(6) 0.0020(6) -0.0072(8)
C11 0.0471(8) 0.0372(7) 0.0274(6) -0.0009(5) 0.0042(5) -0.0049(6)
C12 0.0323(7) 0.0523(9) 0.0458(8) 0.0015(7) 0.0019(6) 0.0087(6)
C13 0.0840(15) 0.0584(12) 0.1170(19) 0.0173(12) 0.0617(14) 0.0119(11)
C14 0.0541(10) 0.0467(9) 0.0781(12) -0.0043(9) 0.0109(9) 0.0064(8)
C15 0.0510(9) 0.0587(9) 0.0327(7) -0.0064(7) 0.0109(6) 0.0057(7)
C16 0.0864(15) 0.0576(12) 0.0898(15) 0.0021(11) 0.0317(12) 0.0173(11)
C17 0.0620(11) 0.0760(13) 0.0653(12) -0.0061(10) 0.0258(9) -0.0052(10)
C18 0.0279(6) 0.0249(5) 0.0224(5) 0.0022(4) 0.0055(4) -0.0006(4)
C19 0.0321(6) 0.0295(6) 0.0247(5) 0.0021(4) 0.0079(5) 0.0029(5)
C20 0.0451(8) 0.0315(6) 0.0339(6) -0.0035(5) 0.0113(6) 0.0045(6)
C21 0.0510(8) 0.0321(7) 0.0335(6) -0.0071(5) 0.0069(6) -0.0053(6)
C22 0.0352(7) 0.0354(7) 0.0348(6) -0.0019(5) 0.0007(5) -0.0066(5)
C23 0.0291(6) 0.0278(6) 0.0295(6) 0.0019(5) 0.0038(5) -0.0023(5)
C24 0.0302(6) 0.0400(7) 0.0324(6) 0.0012(5) 0.0091(5) 0.0085(5)
C25 0.0337(7) 0.0580(10) 0.0625(10) 0.0093(8) 0.0146(7) 0.0015(7)
C26 0.0427(8) 0.0497(9) 0.0647(10) 0.0105(8) 0.0083(7) 0.0168(7)
C27 0.0259(6) 0.0303(6) 0.0461(7) -0.0012(5) -0.0001(5) -0.0001(5)
C28 0.0460(9) 0.0575(10) 0.0685(11) 0.0211(9) 0.0020(8) 0.0139(8)
C29 0.0354(7) 0.0463(8) 0.0592(9) -0.0050(7) 0.0138(7) -0.0021(6)
C31 0.0484(8) 0.0388(7) 0.0398(7) 0.0131(6) 0.0120(6) -0.0051(6)
C32 0.0406(8) 0.0471(8) 0.0513(8) 0.0072(7) 0.0158(7) -0.0141(7)
C33 0.0333(7) 0.0544(9) 0.0461(8) 0.0015(7) 0.0193(6) -0.0044(6)

loop_
_atom_type_symbol
_atom_type_description
_atom_type_scat_dispersion_real
_atom_type_scat_dispersion_imag
_atom_type_scat_source
C C 0.0033 0.0016 'International Tables Vol C Tables 4.2.6.8 and 6.1.1.4'
H H 0.0000 0.0000 'International Tables Vol C Tables 4.2.6.8 and 6.1.1.4'
N N 0.0061 0.0033 'International Tables Vol C Tables 4.2.6.8 and 6.1.1.4'
O O 0.0106 0.0060 'International Tables Vol C Tables 4.2.6.8 and 6.1.1.4'
Al Al 0.0645 0.0514 'International Tables Vol C Tables 4.2.6.8 and 6.1.1.4'

loop_
_geom_angle_atom_site_label_1
_geom_angle_atom_site_label_2
_geom_angle_atom_site_label_3
_geom_angle
O1 Al1 N1 110.71(5)
O1 Al1 N2 109.20(5)
N1 Al1 N2 96.05(4)
O1 Al1 C30 107.79(5)
N1 Al1 C30 115.69(5)
N2 Al1 C30 116.97(5)
C33 O1 Al1 125.04(9)
C31 C30 Al1 109.45(9)
C1 N1 C6 118.77(10)
C1 N1 Al1 122.43(8)
C6 N1 Al1 118.80(7)
C3 N2 C18 120.05(9)
C3 N2 Al1 122.17(8)
C18 N2 Al1 117.65(7)
N1 C1 C2 122.76(11)
N1 C1 C4 120.72(11)
C2 C1 C4 116.51(11)
C1 C2 C3 127.84(11)
N2 C3 C2 122.87(10)
N2 C3 C5 120.55(11)
C2 C3 C5 116.57(10)
C11 C6 C7 121.65(12)
C11 C6 N1 120.27(12)
C7 C6 N1 118.07(11)
C8 C7 C6 117.91(13)
C8 C7 C12 120.12(14)
C6 C7 C12 121.95(12)
C9 C8 C7 121.19(15)
C10 C9 C8 120.04(14)
C9 C10 C11 121.48(15)
C10 C11 C6 117.68(14)
C10 C11 C15 119.29(13)
C6 C11 C15 123.03(12)
C13 C12 C7 112.15(15)
C13 C12 C14 109.58(14)
C7 C12 C14 113.41(14)
C11 C15 C17 111.93(15)
C11 C15 C16 110.96(15)
C17 C15 C16 108.55(15)
C23 C18 C19 121.15(11)
C23 C18 N2 120.89(10)
C19 C18 N2 117.87(10)
C20 C19 C18 117.88(12)
C20 C19 C24 120.75(11)
C18 C19 C24 121.37(11)
C21 C20 C19 121.70(12)
C22 C21 C20 119.54(12)
C21 C22 C23 121.63(13)
C22 C23 C18 118.10(11)
C22 C23 C27 118.98(11)
C18 C23 C27 122.92(11)
C19 C24 C25 112.37(11)
C19 C24 C26 113.15(12)
C25 C24 C26 109.65(12)
C23 C27 C29 111.37(11)
C23 C27 C28 111.36(12)
C29 C27 C28 109.35(12)
C32 C31 C30 112.48(11)
C31 C32 C33 113.49(13)
O1 C33 C32 114.21(11)

loop_
_geom_bond_atom_site_label_1
_geom_bond_atom_site_label_2
_geom_bond_distance
Al1 O1 1.7218(9)
Al1 N1 1.8977(10)
Al1 N2 1.9079(10)
Al1 C30 1.9558(13)
O1 C33 1.4100(16)
C30 C31 1.5384(17)
N1 C1 1.3348(15)
N1 C6 1.4490(15)
N2 C3 1.3320(15)
N2 C18 1.4478(15)
C1 C2 1.3941(17)
C1 C4 1.5105(17)
C2 C3 1.3965(17)
C3 C5 1.5105(16)
C6 C11 1.4025(18)
C6 C7 1.4055(19)
C7 C8 1.3975(19)
C7 C12 1.514(2)
C8 C9 1.378(2)
C9 C10 1.376(2)
C10 C11 1.399(2)
C11 C15 1.515(2)
C12 C13 1.513(3)
C12 C14 1.516(2)
C15 C17 1.520(2)
C15 C16 1.540(3)
C18 C23 1.4041(17)
C18 C19 1.4100(16)
C19 C20 1.3963(18)
C19 C24 1.5145(18)
C20 C21 1.379(2)
C21 C22 1.377(2)
C22 C23 1.3968(18)
C23 C27 1.5179(18)
C24 C25 1.5215(19)
C24 C26 1.528(2)
C27 C29 1.5249(19)
C27 C28 1.535(2)
C31 C32 1.520(2)
C32 C33 1.521(2)

loop_
_geom_torsion_atom_site_label_1
_geom_torsion_atom_site_label_2
_geom_torsion_atom_site_label_3
_geom_torsion_atom_site_label_4
_geom_torsion
N1 Al1 O1 C33 128.29(11)
N2 Al1 O1 C33 -127.18(11)
C30 Al1 O1 C33 0.84(13)
O1 Al1 N1 C1 89.51(10)
N2 Al1 N1 C1 -23.67(10)
C30 Al1 N1 C1 -147.52(9)
O1 Al1 N1 C6 -90.60(9)
N2 Al1 N1 C6 156.23(9)
C30 Al1 N1 C6 32.38(10)
C6 N1 C1 C2 -167.64(11)
Al1 N1 C1 C2 12.26(16)
C6 N1 C1 C4 11.70(17)
Al1 N1 C1 C4 -168.41(10)
N1 C1 C2 C3 8.0(2)
C4 C1 C2 C3 -171.37(12)
C18 N2 C3 C2 172.46(11)
Al1 N2 C3 C2 -11.88(16)
C18 N2 C3 C5 -6.73(16)
Al1 N2 C3 C5 168.93(9)
C1 C2 C3 N2 -8.1(2)
C1 C2 C3 C5 171.09(12)
C1 N1 C6 C11 -94.28(14)
Al1 N1 C6 C11 85.82(13)
C1 N1 C6 C7 86.97(14)
Al1 N1 C6 C7 -92.93(12)
C11 C6 C7 C8 2.31(19)
N1 C6 C7 C8 -178.95(12)
C11 C6 C7 C12 -178.99(13)
N1 C6 C7 C12 -0.25(18)
C6 C7 C8 C9 -0.9(2)
C12 C7 C8 C9 -179.57(14)
C7 C8 C9 C10 -0.9(2)
C8 C9 C10 C11 1.2(3)
C9 C10 C11 C6 0.2(2)
C9 C10 C11 C15 179.50(15)
C7 C6 C11 C10 -2.0(2)
N1 C6 C11 C10 179.30(12)
C7 C6 C11 C15 178.73(13)
N1 C6 C11 C15 0.0(2)
C8 C7 C12 C13 79.24(19)
C6 C7 C12 C13 -99.43(18)
C8 C7 C12 C14 -45.5(2)
C6 C7 C12 C14 135.79(14)
C10 C11 C15 C17 52.8(2)
C6 C11 C15 C17 -127.92(15)
C10 C11 C15 C16 -68.61(19)
C6 C11 C15 C16 110.65(16)
C3 N2 C18 C23 84.42(14)
Al1 N2 C18 C23 -91.44(11)
C3 N2 C18 C19 -99.06(13)
Al1 N2 C18 C19 85.09(11)
C23 C18 C19 C20 -0.56(17)
N2 C18 C19 C20 -177.08(10)
C23 C18 C19 C24 178.71(11)
N2 C18 C19 C24 2.19(16)
C18 C19 C20 C21 1.23(19)
C24 C19 C20 C21 -178.04(12)
C19 C20 C21 C22 -1.0(2)
C20 C21 C22 C23 0.0(2)
C21 C22 C23 C18 0.64(19)
C21 C22 C23 C27 -178.96(12)
C19 C18 C23 C22 -0.34(17)
N2 C18 C23 C22 176.07(10)
C19 C18 C23 C27 179.24(11)
N2 C18 C23 C27 -4.35(17)
C20 C19 C24 C25 -96.01(15)
C18 C19 C24 C25 84.74(15)
C20 C19 C24 C26 28.83(17)
C18 C19 C24 C26 -150.42(12)
C22 C23 C27 C29 -63.93(16)
C18 C23 C27 C29 116.49(14)
C22 C23 C27 C28 58.41(16)
C18 C23 C27 C28 -121.16(14)
Al1 C30 C31 C32 -45.10(15)
C30 C31 C32 C33 74.73(16)
Al1 O1 C33 C32 21.09(18)
C31 C32 C33 O1 -59.36(18)
